data_7057466
loop_
_publ_author_name
'Qi, Yunpeng'
'Liu, Wenjing'
'Wang, Yongtao'
'Ma, Lei'
'Yu, Yongjiang'
'Zhang, Yan'
'Ren, Litong'

_publ_section_title
;
 The inherent mechanism of mechanochromism under different stress:
 electron cloud density distribution, J-type stacking, pore structure and
 collapse of J-type stacking
;
_journal_issue 14
_journal_name_full 'New Journal of Chemistry'
_journal_page_first 11373
_journal_paper_doi 10.1039/C7NJ04543C
_journal_volume 42
_journal_year 2018
_chemical_formula_moiety 'C39 H33 B F2 O3'
_chemical_formula_sum 'C39 H33 B F2 O3'
_chemical_formula_weight 598.46
_space_group_crystal_system triclinic
_space_group_IT_number 2
_space_group_name_Hall '-P 1'
_space_group_name_H-M_alt 'P -1'
_symmetry_space_group_name_Hall '-P 1'
_symmetry_space_group_name_H-M 'P -1'
_atom_sites_solution_hydrogens geom
_atom_sites_solution_primary dual
_audit_creation_date 2018-05-10
_audit_creation_method
;
Olex2 1.2
(compiled 2017.08.10 svn.r3458 for OlexSys, GUI svn.r5381)
;
_audit_update_record
;
2018-05-10 deposited with the CCDC.
2018-05-28 downloaded from the CCDC.
;
_cell_angle_alpha 101.283(5)
_cell_angle_beta 93.743(4)
_cell_angle_gamma 90.043(4)
_cell_formula_units_Z 2
_cell_length_a 9.1019(6)
_cell_length_b 10.2969(7)
_cell_length_c 16.7245(11)
_cell_measurement_reflns_used 3130
_cell_measurement_temperature 173
_cell_measurement_theta_max 62.226
_cell_measurement_theta_min 2.700
_cell_volume 1533.72(18)
_computing_cell_refinement 'SAINT V8.38A (?, 2016)'
_computing_data_reduction 'SAINT V8.38A (?, 2016)'
_computing_molecular_graphics 'Olex2 (Dolomanov et al., 2009)'
_computing_publication_material 'Olex2 (Dolomanov et al., 2009)'
_computing_structure_refinement 'ShelXL (Sheldrick, 2015)'
_computing_structure_solution 'XT (Sheldrick, 2015)'
_diffrn_ambient_temperature 173
_diffrn_measured_fraction_theta_full 0.968
_diffrn_measured_fraction_theta_max 0.968
_diffrn_measurement_device_type 'Bruker APEX-II CCD'
_diffrn_measurement_method '\f and \w scans'
_diffrn_radiation_type CuK\a
_diffrn_radiation_wavelength 1.54178
_diffrn_reflns_av_R_equivalents 0.0943
_diffrn_reflns_av_unetI/netI 0.1253
_diffrn_reflns_Laue_measured_fraction_full 0.968
_diffrn_reflns_Laue_measured_fraction_max 0.968
_diffrn_reflns_limit_h_max 10
_diffrn_reflns_limit_h_min -9
_diffrn_reflns_limit_k_max 11
_diffrn_reflns_limit_k_min -11
_diffrn_reflns_limit_l_max 19
_diffrn_reflns_limit_l_min -19
_diffrn_reflns_number 11793
_diffrn_reflns_point_group_measured_fraction_full 0.968
_diffrn_reflns_point_group_measured_fraction_max 0.968
_diffrn_reflns_theta_full 62.657
_diffrn_reflns_theta_max 62.657
_diffrn_reflns_theta_min 4.379
_diffrn_standards_number 0
_exptl_absorpt_coefficient_mu 0.714
_exptl_absorpt_correction_T_max 0.7522
_exptl_absorpt_correction_T_min 0.5976
_exptl_absorpt_correction_type multi-scan
_exptl_absorpt_process_details
'SADABS-2016/2 (Bruker,2016/2) was used for absorption correction. wR2(int) was 0.1411 before and 0.0631 after correction. The Ratio of minimum to maximum transmission is 0.7945. The \l/2 correction factor is Not present.'
_exptl_crystal_colour yellow
_exptl_crystal_colour_primary yellow
_exptl_crystal_density_diffrn 1.296
_exptl_crystal_description block
_exptl_crystal_F_000 628
_exptl_crystal_size_max 0.18
_exptl_crystal_size_mid 0.12
_exptl_crystal_size_min 0.08
_refine_diff_density_max 0.582
_refine_diff_density_min -0.247
_refine_diff_density_rms 0.059
_refine_ls_extinction_method none
_refine_ls_goodness_of_fit_ref 1.063
_refine_ls_hydrogen_treatment constr
_refine_ls_matrix_type full
_refine_ls_number_parameters 425
_refine_ls_number_reflns 4765
_refine_ls_number_restraints 468
_refine_ls_restrained_S_all 1.027
_refine_ls_R_factor_all 0.1844
_refine_ls_R_factor_gt 0.0956
_refine_ls_shift/su_max 0.000
_refine_ls_shift/su_mean 0.000
_refine_ls_structure_factor_coef Fsqd
_refine_ls_weighting_details 'w=1/[\s^2^(Fo^2^)+(0.0650P)^2^+2.8920P] where P=(Fo^2^+2Fc^2^)/3'
_refine_ls_weighting_scheme calc
_refine_ls_wR_factor_gt 0.1975
_refine_ls_wR_factor_ref 0.2341
_reflns_Friedel_coverage 0.000
_reflns_number_gt 2409
_reflns_number_total 4765
_reflns_threshold_expression 'I > 2\s(I)'
_cod_data_source_file c7nj04543c2.cif
_cod_data_source_block 20180217_0m
_cod_depositor_comments 'Adding full bibliography for 7057465--7057469.cif.'
_cod_database_code 7057466
_shelx_shelxl_version_number 2014/7
_shelx_space_group_comment
;
The symmetry employed for this shelxl refinement is uniquely defined
by the following loop, which should always be used as a source of
symmetry information in preference to the above space-group names.
They are only intended as comments.
;
_shelx_estimated_absorpt_t_max 0.945
_shelx_estimated_absorpt_t_min 0.882
_olex2_refinement_description
;
1. Fixed Uiso
 At 1.2 times of:
  All C(H) groups, All C(H,H) groups, All C(H,H,H,H) groups
 At 1.5 times of:
  All C(H,H,H,H,H,H) groups
2. Restrained distances
 C40-C39 \\sim C37-C38
 with sigma of 0.02
3. Rigid bond restraints
 All non-hydrogen atoms
 with sigma for 1-2 distances of 0.01 and sigma for 1-3 distances of 0.01
4. Uiso/Uaniso restraints and constraints
All non-hydrogen atoms have similar U: within 2A with sigma of 0.04 and sigma
for terminal atoms of 0.08
5. Others
 Fixed Sof: H36A(0.5) H36B(0.5) H36C(0.5) H36D(0.5) C37(0.5) H37A(0.5)
 H37B(0.5) C38(0.5) H38A(0.5) H38B(0.5) C39(0.5) H39A(0.5) H39B(0.5) C40(0.5)
 H40A(0.5) H40B(0.5) H41A(0.5) H41B(0.5) H41C(0.5) H41D(0.5) H41E(0.5) H41F(0.5)
6.a Secondary CH2 refined with riding coordinates:
 C36(H36A,H36B), C36(H36C,H36D), C37(H37A,H37B), C38(H38A,H38B), C39(H39A,
 H39B), C40(H40A,H40B)
6.b Aromatic/amide H refined with riding coordinates:
 C2(H2), C3(H3), C4(H4), C5(H5), C6(H6), C9(H9), C10(H10), C11(H11), C12(H12),
 C13(H13), C16(H16), C17(H17), C18(H18), C19(H19), C20(H20), C22(H22), C23(H23),
  C25(H25), C26(H26), C28(H28), C31(H31), C32(H32), C34(H34), C35(H35)
6.c Idealised Me refined as rotating group:
 C41(H41A,H41B,H41C), C41(H41D,H41E,H41F)
;
_olex2_submission_special_instructions 'No special instructions were received'

loop_
_space_group_symop_operation_xyz
'x, y, z'
'-x, -y, -z'

loop_
_atom_site_label
_atom_site_type_symbol
_atom_site_fract_x
_atom_site_fract_y
_atom_site_fract_z
_atom_site_U_iso_or_equiv
_atom_site_adp_type
_atom_site_occupancy
_atom_site_site_symmetry_order
_atom_site_calc_flag
_atom_site_refinement_flags_posn
_atom_site_refinement_flags_adp
_atom_site_refinement_flags_occupancy
_atom_site_disorder_assembly
_atom_site_disorder_group
F1 F 0.7308(4) 0.8160(3) 0.6384(2) 0.0634(11) Uani 1 1 d . U . . .
F2 F 0.5316(4) 0.7627(3) 0.5505(2) 0.0597(10) Uani 1 1 d . U . . .
O1 O 0.6366(4) 0.6035(3) 0.6167(2) 0.0454(11) Uani 1 1 d . U . . .
O2 O 0.7613(5) 0.6864(4) 0.5116(2) 0.0473(11) Uani 1 1 d . U . . .
O3 O 1.1090(5) 0.5187(4) 0.1978(3) 0.0638(13) Uani 1 1 d . U . . .
C1 C 0.6743(7) 0.0563(5) 0.8285(3) 0.0416(14) Uani 1 1 d . U . . .
C2 C 0.7353(8) 0.1811(6) 0.8482(4) 0.0547(17) Uani 1 1 d . U . . .
H2 H 0.6799 0.2532 0.8352 0.066 Uiso 1 1 calc R . . . .
C3 C 0.8726(9) 0.2054(6) 0.8859(4) 0.0577(18) Uani 1 1 d . U . . .
H3 H 0.9118 0.2931 0.8983 0.069 Uiso 1 1 calc R . . . .
C4 C 0.9549(8) 0.1018(7) 0.9060(4) 0.0581(17) Uani 1 1 d . U . . .
H4 H 1.0510 0.1182 0.9318 0.070 Uiso 1 1 calc R . . . .
C5 C 0.8968(7) -0.0257(6) 0.8884(4) 0.0524(17) Uani 1 1 d . U . . .
H5 H 0.9514 -0.0972 0.9029 0.063 Uiso 1 1 calc R . . . .
C6 C 0.7571(7) -0.0470(6) 0.8491(4) 0.0476(15) Uani 1 1 d . U . . .
H6 H 0.7171 -0.1344 0.8360 0.057 Uiso 1 1 calc R . . . .
C7 C 0.5167(8) 0.0176(6) 0.7890(4) 0.0508(15) Uani 1 1 d . U . . .
C8 C 0.4373(6) -0.0905(5) 0.8214(3) 0.0373(13) Uani 1 1 d . U . . .
C9 C 0.3982(7) -0.0620(5) 0.9017(3) 0.0417(15) Uani 1 1 d . U . . .
H9 H 0.4232 0.0222 0.9345 0.050 Uiso 1 1 calc R . . . .
C10 C 0.3250(7) -0.1517(6) 0.9342(4) 0.0531(17) Uani 1 1 d . U . . .
H10 H 0.2997 -0.1304 0.9894 0.064 Uiso 1 1 calc R . . . .
C11 C 0.2879(8) -0.2731(6) 0.8874(4) 0.065(2) Uani 1 1 d . U . . .
H11 H 0.2337 -0.3351 0.9095 0.078 Uiso 1 1 calc R . . . .
C12 C 0.3289(7) -0.3052(6) 0.8085(4) 0.0565(17) Uani 1 1 d . U . . .
H12 H 0.3065 -0.3906 0.7765 0.068 Uiso 1 1 calc R . . . .
C13 C 0.4020(7) -0.2139(5) 0.7761(3) 0.0430(15) Uani 1 1 d . U . . .
H13 H 0.4289 -0.2362 0.7212 0.052 Uiso 1 1 calc R . . . .
C14 C 0.4553(8) 0.0709(6) 0.7323(4) 0.0537(16) Uani 1 1 d . U . . .
C15 C 0.3041(7) 0.0255(6) 0.6931(3) 0.0442(14) Uani 1 1 d . U . . .
C16 C 0.1820(7) 0.0226(6) 0.7355(4) 0.0529(17) Uani 1 1 d . U . . .
H16 H 0.1896 0.0461 0.7935 0.063 Uiso 1 1 calc R . . . .
C17 C 0.0457(8) -0.0146(6) 0.6943(4) 0.0607(18) Uani 1 1 d . U . . .
H17 H -0.0394 -0.0155 0.7242 0.073 Uiso 1 1 calc R . . . .
C18 C 0.0347(9) -0.0488(6) 0.6132(5) 0.0640(19) Uani 1 1 d . U . . .
H18 H -0.0578 -0.0776 0.5859 0.077 Uiso 1 1 calc R . . . .
C19 C 0.1534(9) -0.0433(6) 0.5690(4) 0.066(2) Uani 1 1 d . U . . .
H19 H 0.1425 -0.0651 0.5110 0.079 Uiso 1 1 calc R . . . .
C20 C 0.2927(8) -0.0056(6) 0.6083(4) 0.0542(17) Uani 1 1 d . U . . .
H20 H 0.3764 -0.0015 0.5778 0.065 Uiso 1 1 calc R . . . .
C21 C 0.5294(7) 0.1803(5) 0.6991(3) 0.0479(16) Uani 1 1 d . U . . .
C22 C 0.4644(7) 0.3021(6) 0.7126(4) 0.0515(17) Uani 1 1 d . U . . .
H22 H 0.3858 0.3180 0.7478 0.062 Uiso 1 1 calc R . . . .
C23 C 0.5114(7) 0.4011(5) 0.6760(3) 0.0425(15) Uani 1 1 d . U . . .
H23 H 0.4671 0.4857 0.6874 0.051 Uiso 1 1 calc R . . . .
C24 C 0.6224(6) 0.3793(5) 0.6228(3) 0.0361(13) Uani 1 1 d . U . . .
C25 C 0.6899(7) 0.2562(5) 0.6095(3) 0.0461(16) Uani 1 1 d . U . . .
H25 H 0.7681 0.2398 0.5741 0.055 Uiso 1 1 calc R . . . .
C26 C 0.6427(8) 0.1578(6) 0.6481(3) 0.0521(17) Uani 1 1 d . U . . .
H26 H 0.6892 0.0741 0.6392 0.062 Uiso 1 1 calc R . . . .
C27 C 0.6667(6) 0.4836(5) 0.5803(3) 0.0354(13) Uani 1 1 d . U . . .
C28 C 0.7375(6) 0.4602(5) 0.5085(3) 0.0380(14) Uani 1 1 d . U . . .
H28 H 0.7527 0.3718 0.4812 0.046 Uiso 1 1 calc R . . . .
C29 C 0.7863(6) 0.5648(5) 0.4760(3) 0.0359(13) Uani 1 1 d . U . . .
C30 C 0.8714(6) 0.5485(5) 0.4044(3) 0.0343(13) Uani 1 1 d . U . . .
C31 C 0.8929(7) 0.6547(5) 0.3657(4) 0.0465(16) Uani 1 1 d . U . . .
H31 H 0.8524 0.7383 0.3872 0.056 Uiso 1 1 calc R . . . .
C32 C 0.9707(7) 0.6410(6) 0.2977(4) 0.0524(17) Uani 1 1 d . U . . .
H32 H 0.9833 0.7149 0.2724 0.063 Uiso 1 1 calc R . . . .
C33 C 1.0315(7) 0.5212(6) 0.2651(4) 0.0451(15) Uani 1 1 d . U . . .
C34 C 1.0134(7) 0.4141(5) 0.3028(3) 0.0415(14) Uani 1 1 d . U . . .
H34 H 1.0561 0.3313 0.2819 0.050 Uiso 1 1 calc R . . . .
C35 C 0.9331(7) 0.4288(5) 0.3706(3) 0.0416(15) Uani 1 1 d . U . . .
H35 H 0.9194 0.3544 0.3953 0.050 Uiso 1 1 calc R . . . .
C36 C 1.1821(9) 0.4012(6) 0.1641(4) 0.077(2) Uani 1 1 d . U . . .
H36A H 1.1172 0.3223 0.1584 0.092 Uiso 0.5 1 calc R . P A 1
H36B H 1.2728 0.3888 0.1976 0.092 Uiso 0.5 1 calc R . P A 1
H36C H 1.1065 0.3337 0.1391 0.092 Uiso 0.5 1 calc R . P B 2
H36D H 1.2355 0.3681 0.2094 0.092 Uiso 0.5 1 calc R . P B 2
C37 C 1.285(2) 0.4111(19) 0.1037(8) 0.062(4) Uani 0.5 1 d D U P C 2
H37A H 1.3578 0.3391 0.1000 0.075 Uiso 0.5 1 calc R . P C 2
H37B H 1.3380 0.4975 0.1168 0.075 Uiso 0.5 1 calc R . P C 2
C38 C 1.193(2) 0.399(2) 0.0280(11) 0.093(5) Uani 0.5 1 d D U P C 2
H38A H 1.1438 0.4834 0.0242 0.112 Uiso 0.5 1 calc R . P C 2
H38B H 1.1172 0.3283 0.0236 0.112 Uiso 0.5 1 calc R . P C 2
C39 C 1.220(2) 0.4305(17) 0.0747(11) 0.055(4) Uani 0.5 1 d D U P C 1
H39A H 1.1278 0.4416 0.0423 0.066 Uiso 0.5 1 calc R . P C 1
H39B H 1.2791 0.5134 0.0821 0.066 Uiso 0.5 1 calc R . P C 1
C40 C 1.3052(14) 0.3171(10) 0.0302(7) 0.042(3) Uani 0.5 1 d D U P C 1
H40A H 1.2490 0.2328 0.0231 0.051 Uiso 0.5 1 calc R . P C 1
H40B H 1.4013 0.3082 0.0597 0.051 Uiso 0.5 1 calc R . P C 1
C41 C 1.3258(13) 0.3552(9) -0.0519(5) 0.127(4) Uani 1 1 d . U . . .
H41A H 1.2299 0.3753 -0.0765 0.191 Uiso 0.5 1 calc GR . P C 1
H41B H 1.3701 0.2814 -0.0882 0.191 Uiso 0.5 1 calc GR . P C 1
H41C H 1.3906 0.4333 -0.0438 0.191 Uiso 0.5 1 calc GR . P C 1
H41D H 1.3982 0.4273 -0.0469 0.191 Uiso 0.5 1 calc GR . P C 2
H41E H 1.2731 0.3414 -0.1059 0.191 Uiso 0.5 1 calc GR . P C 2
H41F H 1.3764 0.2737 -0.0450 0.191 Uiso 0.5 1 calc GR . P C 2
B010 B 0.6648(8) 0.7203(6) 0.5801(4) 0.0399(16) Uani 1 1 d . U . . .

loop_
_atom_site_aniso_label
_atom_site_aniso_U_11
_atom_site_aniso_U_22
_atom_site_aniso_U_33
_atom_site_aniso_U_23
_atom_site_aniso_U_13
_atom_site_aniso_U_12
F1 0.080(3) 0.050(2) 0.057(2) 0.0021(17) -0.001(2) -0.0120(19)
F2 0.053(2) 0.068(2) 0.063(2) 0.0290(19) -0.0009(18) 0.0170(19)
O1 0.058(3) 0.034(2) 0.045(2) 0.0093(18) 0.009(2) 0.0084(19)
O2 0.060(3) 0.033(2) 0.050(2) 0.0092(18) 0.009(2) 0.0071(19)
O3 0.085(4) 0.044(2) 0.069(3) 0.016(2) 0.037(3) 0.008(2)
C1 0.054(4) 0.039(3) 0.032(3) 0.010(3) -0.005(3) 0.011(3)
C2 0.081(5) 0.045(3) 0.040(4) 0.015(3) 0.000(3) 0.006(3)
C3 0.079(5) 0.044(4) 0.049(4) 0.005(3) 0.012(4) -0.016(3)
C4 0.043(4) 0.081(5) 0.047(4) 0.006(4) 0.000(3) -0.004(3)
C5 0.054(4) 0.054(4) 0.050(4) 0.018(3) -0.010(3) 0.004(3)
C6 0.052(4) 0.038(3) 0.054(4) 0.014(3) -0.002(3) 0.001(3)
C7 0.065(4) 0.047(3) 0.042(4) 0.011(3) 0.012(3) 0.019(3)
C8 0.045(4) 0.035(3) 0.033(3) 0.010(2) 0.000(3) 0.007(3)
C9 0.051(4) 0.039(3) 0.036(3) 0.009(3) 0.004(3) -0.005(3)
C10 0.059(5) 0.063(4) 0.045(4) 0.023(3) 0.018(3) 0.005(3)
C11 0.066(5) 0.048(4) 0.089(5) 0.026(4) 0.024(4) 0.000(3)
C12 0.046(4) 0.040(3) 0.079(4) 0.002(3) 0.003(4) -0.004(3)
C13 0.047(4) 0.046(3) 0.035(3) 0.009(3) -0.009(3) 0.007(3)
C14 0.067(4) 0.051(4) 0.043(4) 0.006(3) 0.013(3) 0.010(3)
C15 0.054(4) 0.045(3) 0.032(3) 0.003(3) 0.001(3) 0.005(3)
C16 0.052(4) 0.074(4) 0.040(3) 0.030(3) 0.002(3) 0.014(3)
C17 0.053(4) 0.068(5) 0.064(4) 0.024(4) -0.001(4) 0.006(4)
C18 0.062(5) 0.055(4) 0.070(4) 0.005(4) -0.015(4) 0.007(4)
C19 0.093(6) 0.061(4) 0.037(4) 0.002(3) -0.016(3) 0.018(4)
C20 0.073(5) 0.043(4) 0.048(4) 0.007(3) 0.023(3) 0.012(3)
C21 0.073(5) 0.034(3) 0.039(3) 0.009(3) 0.018(3) 0.005(3)
C22 0.064(5) 0.043(3) 0.049(4) 0.008(3) 0.023(3) 0.003(3)
C23 0.049(4) 0.036(3) 0.043(3) 0.007(3) 0.007(3) 0.006(3)
C24 0.043(4) 0.032(3) 0.034(3) 0.010(2) 0.001(3) 0.001(3)
C25 0.061(5) 0.042(3) 0.040(3) 0.014(3) 0.018(3) 0.010(3)
C26 0.076(5) 0.038(3) 0.049(4) 0.016(3) 0.024(3) 0.018(3)
C27 0.038(4) 0.031(3) 0.033(3) 0.002(2) -0.008(3) 0.001(3)
C28 0.048(4) 0.032(3) 0.034(3) 0.009(2) -0.001(3) -0.004(3)
C29 0.038(4) 0.035(3) 0.033(3) 0.007(2) -0.009(2) 0.000(3)
C30 0.033(4) 0.034(3) 0.037(3) 0.013(2) -0.006(2) 0.001(2)
C31 0.048(4) 0.034(3) 0.061(4) 0.013(3) 0.012(3) 0.009(3)
C32 0.068(5) 0.038(3) 0.060(4) 0.023(3) 0.020(3) 0.008(3)
C33 0.047(4) 0.040(3) 0.051(4) 0.012(3) 0.016(3) -0.001(3)
C34 0.045(4) 0.031(3) 0.048(4) 0.006(3) 0.002(3) 0.003(3)
C35 0.051(4) 0.034(3) 0.042(3) 0.014(3) -0.002(3) 0.004(3)
C36 0.096(6) 0.046(4) 0.084(5) -0.010(4) 0.046(4) -0.001(4)
C37 0.064(12) 0.061(9) 0.062(8) 0.008(8) 0.015(7) 0.003(8)
C38 0.111(13) 0.085(12) 0.081(8) 0.016(10) -0.011(8) -0.021(10)
C39 0.052(11) 0.045(8) 0.068(9) 0.009(8) 0.006(9) 0.004(8)
C40 0.059(8) 0.026(6) 0.042(6) 0.003(5) 0.009(6) 0.008(5)
C41 0.198(11) 0.125(8) 0.065(5) 0.029(5) 0.026(6) -0.060(7)
B010 0.052(5) 0.030(3) 0.037(4) 0.006(3) -0.002(3) 0.005(3)

loop_
_atom_type_symbol
_atom_type_description
_atom_type_scat_dispersion_real
_atom_type_scat_dispersion_imag
_atom_type_scat_source
C C 0.0181 0.0091 'International Tables Vol C Tables 4.2.6.8 and 6.1.1.4'
H H 0.0000 0.0000 'International Tables Vol C Tables 4.2.6.8 and 6.1.1.4'
B B 0.0090 0.0039 'International Tables Vol C Tables 4.2.6.8 and 6.1.1.4'
F F 0.0727 0.0534 'International Tables Vol C Tables 4.2.6.8 and 6.1.1.4'
O O 0.0492 0.0322 'International Tables Vol C Tables 4.2.6.8 and 6.1.1.4'

loop_
_geom_angle_atom_site_label_1
_geom_angle_atom_site_label_2
_geom_angle_atom_site_label_3
_geom_angle
C27 O1 B010 122.1(4)
C29 O2 B010 123.1(5)
C33 O3 C36 119.2(5)
C2 C1 C6 117.6(6)
C2 C1 C7 126.8(5)
C6 C1 C7 115.5(5)
C1 C2 H2 118.8
C3 C2 C1 122.3(6)
C3 C2 H2 118.8
C2 C3 H3 120.1
C2 C3 C4 119.8(6)
C4 C3 H3 120.1
C3 C4 H4 120.1
C5 C4 C3 119.9(7)
C5 C4 H4 120.1
C4 C5 H5 120.7
C4 C5 C6 118.7(6)
C6 C5 H5 120.7
C1 C6 C5 121.7(6)
C1 C6 H6 119.2
C5 C6 H6 119.2
C8 C7 C1 115.9(5)
C14 C7 C1 123.2(6)
C14 C7 C8 121.0(6)
C9 C8 C7 117.9(5)
C13 C8 C7 124.2(5)
C13 C8 C9 117.8(5)
C8 C9 H9 119.3
C10 C9 C8 121.4(6)
C10 C9 H9 119.3
C9 C10 H10 120.1
C9 C10 C11 119.8(6)
C11 C10 H10 120.1
C10 C11 H11 120.0
C10 C11 C12 120.0(6)
C12 C11 H11 120.0
C11 C12 H12 120.1
C13 C12 C11 119.7(6)
C13 C12 H12 120.1
C8 C13 H13 119.4
C12 C13 C8 121.2(6)
C12 C13 H13 119.4
C7 C14 C15 121.2(6)
C7 C14 C21 122.8(7)
C15 C14 C21 116.0(5)
C16 C15 C14 124.0(5)
C16 C15 C20 120.0(6)
C20 C15 C14 115.9(6)
C15 C16 H16 119.8
C15 C16 C17 120.3(6)
C17 C16 H16 119.8
C16 C17 H17 120.0
C18 C17 C16 120.1(7)
C18 C17 H17 120.0
C17 C18 H18 119.5
C17 C18 C19 121.1(7)
C19 C18 H18 119.5
C18 C19 H19 119.8
C18 C19 C20 120.5(7)
C20 C19 H19 119.8
C15 C20 C19 118.0(6)
C15 C20 H20 121.0
C19 C20 H20 121.0
C22 C21 C14 116.8(6)
C22 C21 C26 119.4(5)
C26 C21 C14 123.2(5)
C21 C22 H22 119.6
C23 C22 C21 120.8(6)
C23 C22 H22 119.6
C22 C23 H23 119.7
C22 C23 C24 120.7(5)
C24 C23 H23 119.7
C23 C24 C25 118.7(5)
C23 C24 C27 120.4(5)
C25 C24 C27 120.9(5)
C24 C25 H25 120.1
C26 C25 C24 119.9(5)
C26 C25 H25 120.1
C21 C26 C25 120.5(5)
C21 C26 H26 119.8
C25 C26 H26 119.8
O1 C27 C24 114.7(5)
O1 C27 C28 121.3(5)
C28 C27 C24 124.0(5)
C27 C28 H28 119.8
C27 C28 C29 120.4(5)
C29 C28 H28 119.8
O2 C29 C28 120.1(5)
O2 C29 C30 116.2(5)
C28 C29 C30 123.6(5)
C31 C30 C29 120.5(5)
C35 C30 C29 122.6(5)
C35 C30 C31 116.9(5)
C30 C31 H31 119.3
C32 C31 C30 121.4(5)
C32 C31 H31 119.3
C31 C32 H32 119.6
C31 C32 C33 120.8(5)
C33 C32 H32 119.6
O3 C33 C32 116.1(5)
O3 C33 C34 124.8(5)
C32 C33 C34 119.1(5)
C33 C34 H34 120.3
C35 C34 C33 119.5(5)
C35 C34 H34 120.3
C30 C35 H35 118.9
C34 C35 C30 122.3(5)
C34 C35 H35 118.9
O3 C36 H36A 111.5
O3 C36 H36B 111.5
O3 C36 H36C 108.1
O3 C36 H36D 108.1
O3 C36 C37 116.8(9)
O3 C36 C39 101.6(7)
H36A C36 H36B 109.3
H36C C36 H36D 107.3
C37 C36 H36C 108.1
C37 C36 H36D 108.1
C39 C36 H36A 111.5
C39 C36 H36B 111.5
C36 C37 H37A 111.0
C36 C37 H37B 111.0
C36 C37 C38 103.9(15)
H37A C37 H37B 109.0
C38 C37 H37A 111.0
C38 C37 H37B 111.0
C37 C38 H38A 111.1
C37 C38 H38B 111.1
C37 C38 C41 103.2(14)
H38A C38 H38B 109.1
C41 C38 H38A 111.1
C41 C38 H38B 111.1
C36 C39 H39A 109.8
C36 C39 H39B 109.8
H39A C39 H39B 108.2
C40 C39 C36 109.6(12)
C40 C39 H39A 109.8
C40 C39 H39B 109.8
C39 C40 H40A 111.1
C39 C40 H40B 111.1
C39 C40 C41 103.5(11)
H40A C40 H40B 109.0
C41 C40 H40A 111.1
C41 C40 H40B 111.1
C38 C41 H41D 109.5
C38 C41 H41E 109.5
C38 C41 H41F 109.5
C40 C41 H41A 109.5
C40 C41 H41B 109.5
C40 C41 H41C 109.5
H41A C41 H41B 109.5
H41A C41 H41C 109.5
H41B C41 H41C 109.5
H41D C41 H41E 109.5
H41D C41 H41F 109.5
H41E C41 H41F 109.5
F1 B010 F2 111.1(5)
F1 B010 O1 108.5(5)
F1 B010 O2 109.2(6)
F2 B010 O1 108.4(5)
F2 B010 O2 108.6(5)
O2 B010 O1 111.1(4)

loop_
_geom_bond_atom_site_label_1
_geom_bond_atom_site_label_2
_geom_bond_distance
F1 B010 1.352(7)
F2 B010 1.382(8)
O1 C27 1.303(6)
O1 B010 1.481(7)
O2 C29 1.304(6)
O2 B010 1.477(8)
O3 C33 1.362(7)
O3 C36 1.417(7)
C1 C2 1.370(8)
C1 C6 1.389(7)
C1 C7 1.557(9)
C2 H2 0.9500
C2 C3 1.362(9)
C3 H3 0.9500
C3 C4 1.387(9)
C4 H4 0.9500
C4 C5 1.384(8)
C5 H5 0.9500
C5 C6 1.390(8)
C6 H6 0.9500
C7 C8 1.530(8)
C7 C14 1.283(8)
C8 C9 1.387(7)
C8 C13 1.371(7)
C9 H9 0.9500
C9 C10 1.355(8)
C10 H10 0.9500
C10 C11 1.368(8)
C11 H11 0.9500
C11 C12 1.373(9)
C12 H12 0.9500
C12 C13 1.366(8)
C13 H13 0.9500
C14 C15 1.519(9)
C14 C21 1.525(8)
C15 C16 1.360(8)
C15 C20 1.388(8)
C16 H16 0.9500
C16 C17 1.394(9)
C17 H17 0.9500
C17 C18 1.330(9)
C18 H18 0.9500
C18 C19 1.357(10)
C19 H19 0.9500
C19 C20 1.407(9)
C20 H20 0.9500
C21 C22 1.372(7)
C21 C26 1.372(8)
C22 H22 0.9500
C22 C23 1.369(8)
C23 H23 0.9500
C23 C24 1.379(7)
C24 C25 1.394(7)
C24 C27 1.468(7)
C25 H25 0.9500
C25 C26 1.385(7)
C26 H26 0.9500
C27 C28 1.380(7)
C28 H28 0.9500
C28 C29 1.382(7)
C29 C30 1.451(7)
C30 C31 1.394(7)
C30 C35 1.387(7)
C31 H31 0.9500
C31 C32 1.363(8)
C32 H32 0.9500
C32 C33 1.380(7)
C33 C34 1.388(7)
C34 H34 0.9500
C34 C35 1.372(7)
C35 H35 0.9500
C36 H36A 0.9900
C36 H36B 0.9900
C36 H36C 0.9900
C36 H36D 0.9900
C36 C37 1.439(18)
C36 C39 1.640(19)
C37 H37A 0.9900
C37 H37B 0.9900
C37 C38 1.457(15)
C38 H38A 0.9900
C38 H38B 0.9900
C38 C41 1.85(2)
C39 H39A 0.9900
C39 H39B 0.9900
C39 C40 1.500(14)
C40 H40A 0.9900
C40 H40B 0.9900
C40 C41 1.522(12)
C41 H41A 0.9800
C41 H41B 0.9800
C41 H41C 0.9800
C41 H41D 0.9800
C41 H41E 0.9800
C41 H41F 0.9800
